data_7117037
loop_
_publ_author_name
'Justin F. Binder'
'Ala'aeddeen Swidan'
'Martin Tang'
'Jennifer H. Nguyen'
'Charles L. B. Macdonald'

_publ_section_title
;
 Remarkably stable chelating bis-N-heterocyclic carbene adducts of
 phosphorus(I) cations
;
_journal_name_full Chem.Commun.
_journal_page_first 7741
_journal_paper_doi 10.1039/C5cc00331H
_journal_volume 51
_journal_year 2015
_chemical_formula_moiety 'C21 H20 N4 P, C24 H20 B, C H2 Cl2'
_chemical_formula_sum 'C46 H42 B Cl2 N4 P'
_chemical_formula_weight 763.51
_chemical_properties_physical 'Air-sensitive, Moisture-sensitive'
_space_group_crystal_system triclinic
_space_group_IT_number 2
_space_group_name_Hall '-P 1'
_space_group_name_H-M_alt 'P -1'
_symmetry_space_group_name_Hall '-P 1'
_symmetry_space_group_name_H-M 'P -1'
_atom_sites_solution_hydrogens geom
_audit_creation_method SHELXL-2014/7
_audit_update_record
;
2015-01-09 deposited with the CCDC.
2015-03-27 downloaded from the CCDC.
;
_cell_angle_alpha 78.513(2)
_cell_angle_beta 77.1380(10)
_cell_angle_gamma 87.889(2)
_cell_formula_units_Z 2
_cell_length_a 11.0120(4)
_cell_length_b 13.4813(5)
_cell_length_c 13.8114(4)
_cell_measurement_reflns_used 9890
_cell_measurement_temperature 153(2)
_cell_measurement_theta_max 36.23
_cell_measurement_theta_min 3.08
_cell_volume 1958.84(12)
_computing_cell_refinement 'Bruker SAINT'
_computing_data_collection 'Bruker APEX2'
_computing_data_reduction 'Bruker SAINT'
_computing_molecular_graphics 'Bruker SHELXTL'
_computing_publication_material 'Bruker SHELXTL'
_computing_structure_refinement 'SHELXL-2014/7 (Sheldrick, 2014)'
_computing_structure_solution 'SHELXS-97 (Sheldrick 2008)'
_diffrn_ambient_temperature 153(2)
_diffrn_measured_fraction_theta_full 0.998
_diffrn_measured_fraction_theta_max 0.999
_diffrn_measurement_device_type 'Bruker APEX-II CCD'
_diffrn_measurement_method '\f and \w scans'
_diffrn_radiation_type MoK\a
_diffrn_radiation_wavelength 0.71073
_diffrn_reflns_av_R_equivalents 0.0499
_diffrn_reflns_av_unetI/netI 0.0301
_diffrn_reflns_Laue_measured_fraction_full 0.998
_diffrn_reflns_Laue_measured_fraction_max 0.999
_diffrn_reflns_limit_h_max 14
_diffrn_reflns_limit_h_min -14
_diffrn_reflns_limit_k_max 17
_diffrn_reflns_limit_k_min -17
_diffrn_reflns_limit_l_max 17
_diffrn_reflns_limit_l_min -17
_diffrn_reflns_number 67652
_diffrn_reflns_point_group_measured_fraction_full 0.998
_diffrn_reflns_point_group_measured_fraction_max 0.999
_diffrn_reflns_theta_full 25.242
_diffrn_reflns_theta_max 27.500
_diffrn_reflns_theta_min 2.944
_exptl_absorpt_coefficient_mu 0.246
_exptl_absorpt_correction_T_max 0.951
_exptl_absorpt_correction_T_min 0.866
_exptl_absorpt_correction_type multi-scan
_exptl_absorpt_process_details 'SADABS; Bruker,2014'
_exptl_crystal_colour white
_exptl_crystal_density_diffrn 1.294
_exptl_crystal_description prism
_exptl_crystal_F_000 800
_exptl_crystal_recrystallization_method 'Re-crystallisation from solvent: dichloromethane'
_exptl_crystal_size_max 0.270
_exptl_crystal_size_mid 0.263
_exptl_crystal_size_min 0.205
_refine_diff_density_max 2.152
_refine_diff_density_min -0.782
_refine_diff_density_rms 0.066
_refine_ls_extinction_coef .
_refine_ls_extinction_method none
_refine_ls_goodness_of_fit_ref 1.039
_refine_ls_hydrogen_treatment constr
_refine_ls_matrix_type full
_refine_ls_number_parameters 487
_refine_ls_number_reflns 8984
_refine_ls_number_restraints 0
_refine_ls_restrained_S_all 1.039
_refine_ls_R_factor_all 0.0695
_refine_ls_R_factor_gt 0.0560
_refine_ls_shift/su_max 0.001
_refine_ls_shift/su_mean 0.000
_refine_ls_structure_factor_coef Fsqd
_refine_ls_weighting_details 'w=1/[\s^2^(Fo^2^)+(0.0851P)^2^+1.8456P] where P=(Fo^2^+2Fc^2^)/3'
_refine_ls_weighting_scheme calc
_refine_ls_wR_factor_gt 0.1545
_refine_ls_wR_factor_ref 0.1660
_reflns_Friedel_coverage 0.000
_reflns_Friedel_fraction_full .
_reflns_Friedel_fraction_max .
_reflns_number_gt 7290
_reflns_number_total 8984
_reflns_threshold_expression 'I > 2\s(I)'
_cod_data_source_file c5cc00331h2.cif
_cod_data_source_block shelx_4
_cod_database_code 7117037
_shelx_shelxl_version_number 2014/7
_shelx_space_group_comment
;
The symmetry employed for this shelxl refinement is uniquely defined
by the following loop, which should always be used as a source of
symmetry information in preference to the above space-group names.
They are only intended as comments.
;
_shelx_estimated_absorpt_t_min 0.937
_shelx_estimated_absorpt_t_max 0.951

loop_
_space_group_symop_operation_xyz
'x, y, z'
'-x, -y, -z'

loop_
_atom_site_label
_atom_site_type_symbol
_atom_site_fract_x
_atom_site_fract_y
_atom_site_fract_z
_atom_site_U_iso_or_equiv
_atom_site_adp_type
_atom_site_occupancy
_atom_site_site_symmetry_order
_atom_site_calc_flag
_atom_site_refinement_flags_posn
_atom_site_refinement_flags_adp
_atom_site_refinement_flags_occupancy
_atom_site_disorder_assembly
_atom_site_disorder_group
P P 0.82977(5) 0.66107(4) 0.28735(4) 0.02386(14) Uani 1 1 d . . . . .
C1 C 0.71484(19) 0.73700(16) 0.23563(15) 0.0227(4) Uani 1 1 d . . . . .
N2 N 0.71328(17) 0.83878(14) 0.20941(14) 0.0265(4) Uani 1 1 d . . . . .
N5 N 0.61049(16) 0.70446(14) 0.21395(13) 0.0251(4) Uani 1 1 d . . . . .
C3 C 0.6067(2) 0.86936(19) 0.17326(17) 0.0327(5) Uani 1 1 d . . . . .
H3 H 0.5835 0.9372 0.1508 0.039 Uiso 1 1 calc R U . . .
C4 C 0.5432(2) 0.78610(19) 0.17589(17) 0.0316(5) Uani 1 1 d . . . . .
H4 H 0.4666 0.7833 0.1556 0.038 Uiso 1 1 calc R U . . .
C6 C 0.56891(19) 0.60014(17) 0.24645(17) 0.0273(4) Uani 1 1 d . . . . .
H6A H 0.5053 0.5870 0.2098 0.033 Uiso 1 1 calc R U . . .
H6B H 0.5311 0.5862 0.3199 0.033 Uiso 1 1 calc R U . . .
C8 C 0.6756(2) 0.44212(17) 0.19745(16) 0.0267(4) Uani 1 1 d . . . . .
H8 H 0.6087 0.4122 0.1799 0.032 Uiso 1 1 calc R U . . .
C9 C 0.7883(2) 0.40222(16) 0.20020(15) 0.0259(4) Uani 1 1 d . . . . .
H9 H 0.8167 0.3387 0.1843 0.031 Uiso 1 1 calc R U . . .
C11 C 0.78623(18) 0.55214(15) 0.24668(14) 0.0203(4) Uani 1 1 d . . . . .
N7 N 0.67545(15) 0.53529(13) 0.22510(13) 0.0227(4) Uani 1 1 d . . . . .
N10 N 0.85620(15) 0.47061(13) 0.23056(12) 0.0210(3) Uani 1 1 d . . . . .
C21 C 0.8070(2) 0.90680(17) 0.21946(17) 0.0290(5) Uani 1 1 d . . . . .
H21A H 0.8159 0.9664 0.1633 0.035 Uiso 1 1 calc R U . . .
H21B H 0.8881 0.8717 0.2134 0.035 Uiso 1 1 calc R U . . .
C22 C 0.7759(2) 0.94262(16) 0.31906(17) 0.0268(4) Uani 1 1 d . . . . .
C23 C 0.8509(2) 1.01609(19) 0.3344(2) 0.0374(6) Uani 1 1 d . . . . .
H23 H 0.9211 1.0424 0.2831 0.045 Uiso 1 1 calc R U . . .
C24 C 0.8231(3) 1.0510(2) 0.4249(3) 0.0515(8) Uani 1 1 d . . . . .
H24 H 0.8749 1.1008 0.4354 0.062 Uiso 1 1 calc R U . . .
C25 C 0.7201(3) 1.0135(2) 0.5000(2) 0.0544(8) Uani 1 1 d . . . . .
H25 H 0.7013 1.0375 0.5618 0.065 Uiso 1 1 calc R U . . .
C26 C 0.6459(3) 0.9417(2) 0.48431(19) 0.0457(7) Uani 1 1 d . . . . .
H26 H 0.5748 0.9165 0.5353 0.055 Uiso 1 1 calc R U . . .
C27 C 0.6731(2) 0.90546(18) 0.39490(17) 0.0337(5) Uani 1 1 d . . . . .
H27 H 0.6214 0.8550 0.3854 0.040 Uiso 1 1 calc R U . . .
C101 C 0.98716(18) 0.45750(15) 0.23718(16) 0.0233(4) Uani 1 1 d . . . . .
H10A H 1.0216 0.5233 0.2404 0.028 Uiso 1 1 calc R U . . .
H10B H 1.0351 0.4362 0.1751 0.028 Uiso 1 1 calc R U . . .
C102 C 1.00362(18) 0.38006(16) 0.32849(16) 0.0235(4) Uani 1 1 d . . . . .
C103 C 1.0632(2) 0.28976(18) 0.3157(2) 0.0356(5) Uani 1 1 d . . . . .
H103 H 1.0880 0.2743 0.2500 0.043 Uiso 1 1 calc R U . . .
C104 C 1.0868(3) 0.2215(2) 0.3997(2) 0.0469(7) Uani 1 1 d . . . . .
H104 H 1.1289 0.1601 0.3909 0.056 Uiso 1 1 calc R U . . .
C105 C 1.0495(3) 0.2430(2) 0.4949(2) 0.0493(7) Uani 1 1 d . . . . .
H105 H 1.0665 0.1966 0.5517 0.059 Uiso 1 1 calc R U . . .
C106 C 0.9879(3) 0.3311(2) 0.5084(2) 0.0437(6) Uani 1 1 d . . . . .
H106 H 0.9603 0.3448 0.5746 0.052 Uiso 1 1 calc R U . . .
C107 C 0.9655(2) 0.40050(19) 0.42519(18) 0.0333(5) Uani 1 1 d . . . . .
H107 H 0.9241 0.4620 0.4347 0.040 Uiso 1 1 calc R U . . .
B B 0.23137(19) 0.75809(15) 0.04737(16) 0.0168(4) Uani 1 1 d . . . . .
C31 C 0.09103(18) 0.75335(15) 0.02549(14) 0.0191(4) Uani 1 1 d . . . . .
C32 C 0.03259(19) 0.66358(16) 0.02283(15) 0.0241(4) Uani 1 1 d . . . . .
H32 H 0.0747 0.6013 0.0366 0.029 Uiso 1 1 calc R U . . .
C33 C -0.0849(2) 0.66208(19) 0.00076(16) 0.0315(5) Uani 1 1 d . . . . .
H33 H -0.1220 0.5994 0.0012 0.038 Uiso 1 1 calc R U . . .
C34 C -0.1473(2) 0.7514(2) -0.02161(17) 0.0354(5) Uani 1 1 d . . . . .
H34 H -0.2272 0.7507 -0.0368 0.043 Uiso 1 1 calc R U . . .
C35 C -0.0923(2) 0.8419(2) -0.02167(17) 0.0329(5) Uani 1 1 d . . . . .
H35 H -0.1337 0.9040 -0.0382 0.039 Uiso 1 1 calc R U . . .
C36 C 0.02409(19) 0.84200(16) 0.00248(16) 0.0248(4) Uani 1 1 d . . . . .
H36 H 0.0595 0.9049 0.0034 0.030 Uiso 1 1 calc R U . . .
C41 C 0.23892(17) 0.85211(14) 0.10512(14) 0.0171(4) Uani 1 1 d . . . . .
C42 C 0.15443(18) 0.85862(15) 0.19652(15) 0.0209(4) Uani 1 1 d . . . . .
H42 H 0.0885 0.8104 0.2215 0.025 Uiso 1 1 calc R U . . .
C43 C 0.16356(19) 0.93265(16) 0.25165(16) 0.0249(4) Uani 1 1 d . . . . .
H43 H 0.1066 0.9326 0.3144 0.030 Uiso 1 1 calc R U . . .
C44 C 0.2556(2) 1.00664(16) 0.21532(16) 0.0263(4) Uani 1 1 d . . . . .
H44 H 0.2623 1.0575 0.2526 0.032 Uiso 1 1 calc R U . . .
C45 C 0.33771(19) 1.00512(15) 0.12376(16) 0.0243(4) Uani 1 1 d . . . . .
H45 H 0.4000 1.0562 0.0971 0.029 Uiso 1 1 calc R U . . .
C46 C 0.32925(18) 0.92909(14) 0.07071(15) 0.0200(4) Uani 1 1 d . . . . .
H46 H 0.3873 0.9294 0.0084 0.024 Uiso 1 1 calc R U . . .
C51 C 0.33439(18) 0.77646(13) -0.06175(14) 0.0176(4) Uani 1 1 d . . . . .
C52 C 0.30479(19) 0.82103(14) -0.15430(15) 0.0205(4) Uani 1 1 d . . . . .
H52 H 0.2210 0.8403 -0.1547 0.025 Uiso 1 1 calc R U . . .
C53 C 0.3929(2) 0.83844(16) -0.24594(15) 0.0255(4) Uani 1 1 d . . . . .
H53 H 0.3684 0.8686 -0.3068 0.031 Uiso 1 1 calc R U . . .
C54 C 0.5159(2) 0.81181(15) -0.24810(15) 0.0250(4) Uani 1 1 d . . . . .
H54 H 0.5762 0.8225 -0.3103 0.030 Uiso 1 1 calc R U . . .
C55 C 0.54983(19) 0.76922(14) -0.15799(15) 0.0214(4) Uani 1 1 d . . . . .
H55 H 0.6342 0.7519 -0.1580 0.026 Uiso 1 1 calc R U . . .
C56 C 0.46066(18) 0.75185(14) -0.06782(15) 0.0202(4) Uani 1 1 d . . . . .
H56 H 0.4862 0.7219 -0.0073 0.024 Uiso 1 1 calc R U . . .
C61 C 0.26255(17) 0.64992(14) 0.11830(14) 0.0182(4) Uani 1 1 d . . . . .
C62 C 0.3049(2) 0.56657(15) 0.07379(16) 0.0259(4) Uani 1 1 d . . . . .
H62 H 0.3177 0.5746 0.0023 0.031 Uiso 1 1 calc R U . . .
C63 C 0.3292(2) 0.47284(16) 0.12886(17) 0.0297(5) Uani 1 1 d . . . . .
H63 H 0.3590 0.4191 0.0948 0.036 Uiso 1 1 calc R U . . .
C64 C 0.31000(19) 0.45750(16) 0.23352(17) 0.0268(4) Uani 1 1 d . . . . .
H64 H 0.3257 0.3935 0.2718 0.032 Uiso 1 1 calc R U . . .
C65 C 0.26766(19) 0.53720(16) 0.28089(16) 0.0244(4) Uani 1 1 d . . . . .
H65 H 0.2534 0.5280 0.3525 0.029 Uiso 1 1 calc R U . . .
C66 C 0.24581(18) 0.63110(15) 0.22409(15) 0.0205(4) Uani 1 1 d . . . . .
H66 H 0.2183 0.6849 0.2586 0.025 Uiso 1 1 calc R U . . .
C71 C 0.3662(4) 0.6811(5) 0.5407(3) 0.0967(17) Uani 1 1 d . . . . .
H71A H 0.3072 0.6231 0.5643 0.116 Uiso 1 1 calc R U . . .
H71B H 0.3420 0.7289 0.5874 0.116 Uiso 1 1 calc R U . . .
Cl71 Cl 0.35371(9) 0.74119(8) 0.41972(6) 0.0644(2) Uani 1 1 d . . . . .
Cl72 Cl 0.51752(11) 0.63699(9) 0.54578(8) 0.0813(3) Uani 1 1 d . . . . .

loop_
_atom_site_aniso_label
_atom_site_aniso_U_11
_atom_site_aniso_U_22
_atom_site_aniso_U_33
_atom_site_aniso_U_23
_atom_site_aniso_U_13
_atom_site_aniso_U_12
P 0.0211(3) 0.0240(3) 0.0318(3) -0.0095(2) -0.0138(2) 0.0022(2)
C1 0.0204(10) 0.0274(10) 0.0205(9) -0.0049(8) -0.0047(7) 0.0006(8)
N2 0.0249(9) 0.0274(9) 0.0258(9) -0.0030(7) -0.0052(7) 0.0044(7)
N5 0.0189(8) 0.0320(9) 0.0259(9) -0.0059(7) -0.0083(7) 0.0028(7)
C3 0.0297(12) 0.0367(12) 0.0279(11) 0.0018(9) -0.0073(9) 0.0107(9)
C4 0.0254(11) 0.0429(13) 0.0274(11) -0.0044(9) -0.0113(9) 0.0090(9)
C6 0.0165(9) 0.0335(11) 0.0331(11) -0.0083(9) -0.0061(8) -0.0009(8)
C8 0.0261(11) 0.0325(11) 0.0232(10) -0.0090(8) -0.0047(8) -0.0086(9)
C9 0.0287(11) 0.0266(10) 0.0233(10) -0.0080(8) -0.0035(8) -0.0063(8)
C11 0.0182(9) 0.0248(10) 0.0179(9) -0.0036(7) -0.0043(7) -0.0016(7)
N7 0.0186(8) 0.0285(9) 0.0229(8) -0.0076(7) -0.0057(6) -0.0034(7)
N10 0.0205(8) 0.0217(8) 0.0213(8) -0.0044(6) -0.0049(6) -0.0016(6)
C21 0.0245(11) 0.0245(10) 0.0338(12) -0.0031(9) 0.0000(9) -0.0006(8)
C22 0.0257(10) 0.0237(10) 0.0314(11) -0.0018(8) -0.0113(9) 0.0070(8)
C23 0.0277(12) 0.0351(13) 0.0536(15) -0.0083(11) -0.0188(11) 0.0049(10)
C24 0.0554(18) 0.0495(16) 0.067(2) -0.0233(14) -0.0402(16) 0.0102(14)
C25 0.078(2) 0.0582(18) 0.0380(15) -0.0176(13) -0.0318(15) 0.0242(16)
C26 0.0574(17) 0.0495(16) 0.0266(12) -0.0016(11) -0.0090(11) 0.0122(13)
C27 0.0384(13) 0.0320(12) 0.0276(11) -0.0004(9) -0.0060(10) 0.0023(10)
C101 0.0181(9) 0.0235(10) 0.0262(10) -0.0016(8) -0.0032(8) -0.0002(7)
C102 0.0168(9) 0.0252(10) 0.0272(10) -0.0010(8) -0.0051(8) -0.0029(7)
C103 0.0346(13) 0.0285(11) 0.0399(13) -0.0029(10) -0.0045(10) 0.0037(9)
C104 0.0426(15) 0.0307(13) 0.0606(18) 0.0082(12) -0.0138(13) 0.0070(11)
C105 0.0402(15) 0.0536(17) 0.0476(16) 0.0213(13) -0.0222(12) -0.0092(13)
C106 0.0414(14) 0.0608(18) 0.0289(12) 0.0005(11) -0.0148(11) -0.0058(13)
C107 0.0308(12) 0.0391(13) 0.0312(12) -0.0063(10) -0.0099(9) 0.0002(10)
B 0.0170(10) 0.0147(9) 0.0188(10) -0.0026(7) -0.0049(8) 0.0007(7)
C31 0.0176(9) 0.0241(9) 0.0153(8) -0.0034(7) -0.0035(7) -0.0001(7)
C32 0.0240(10) 0.0281(10) 0.0195(9) -0.0044(8) -0.0033(8) -0.0031(8)
C33 0.0270(11) 0.0461(13) 0.0237(10) -0.0110(9) -0.0051(8) -0.0117(10)
C34 0.0188(10) 0.0643(17) 0.0279(11) -0.0159(11) -0.0089(9) -0.0003(10)
C35 0.0250(11) 0.0465(14) 0.0307(11) -0.0115(10) -0.0122(9) 0.0130(10)
C36 0.0218(10) 0.0279(10) 0.0266(10) -0.0074(8) -0.0082(8) 0.0034(8)
C41 0.0160(9) 0.0169(8) 0.0192(9) -0.0030(7) -0.0065(7) 0.0042(7)
C42 0.0157(9) 0.0221(9) 0.0245(10) -0.0044(7) -0.0037(7) 0.0019(7)
C43 0.0219(10) 0.0299(11) 0.0234(10) -0.0098(8) -0.0031(8) 0.0050(8)
C44 0.0281(11) 0.0247(10) 0.0313(11) -0.0135(8) -0.0106(9) 0.0039(8)
C45 0.0208(10) 0.0199(9) 0.0331(11) -0.0064(8) -0.0070(8) -0.0001(7)
C46 0.0197(9) 0.0175(9) 0.0218(9) -0.0035(7) -0.0034(7) 0.0027(7)
C51 0.0213(9) 0.0123(8) 0.0198(9) -0.0042(7) -0.0050(7) 0.0009(7)
C52 0.0225(10) 0.0179(9) 0.0216(9) -0.0035(7) -0.0064(7) 0.0029(7)
C53 0.0317(11) 0.0243(10) 0.0185(9) 0.0002(8) -0.0057(8) 0.0029(8)
C54 0.0279(11) 0.0217(10) 0.0211(10) -0.0024(8) 0.0020(8) -0.0002(8)
C55 0.0201(9) 0.0163(9) 0.0272(10) -0.0051(7) -0.0035(8) 0.0017(7)
C56 0.0225(10) 0.0188(9) 0.0202(9) -0.0040(7) -0.0066(7) 0.0023(7)
C61 0.0147(8) 0.0175(9) 0.0222(9) -0.0022(7) -0.0050(7) -0.0006(7)
C62 0.0352(12) 0.0197(10) 0.0222(10) -0.0030(8) -0.0066(8) 0.0037(8)
C63 0.0347(12) 0.0188(10) 0.0351(12) -0.0047(8) -0.0077(9) 0.0042(8)
C64 0.0230(10) 0.0197(9) 0.0352(11) 0.0055(8) -0.0110(9) -0.0009(8)
C65 0.0200(10) 0.0282(10) 0.0230(10) 0.0031(8) -0.0069(8) -0.0034(8)
C66 0.0165(9) 0.0223(9) 0.0223(9) -0.0026(7) -0.0046(7) -0.0007(7)
C71 0.064(2) 0.186(5) 0.0315(17) -0.009(2) 0.0003(16) -0.024(3)
Cl71 0.0670(5) 0.0864(6) 0.0436(4) -0.0244(4) -0.0101(4) 0.0026(4)
Cl72 0.0853(7) 0.0894(7) 0.0652(6) -0.0027(5) -0.0190(5) 0.0008(6)

loop_
_atom_type_symbol
_atom_type_description
_atom_type_scat_dispersion_real
_atom_type_scat_dispersion_imag
_atom_type_scat_source
C C 0.0033 0.0016 'International Tables Vol C Tables 4.2.6.8 and 6.1.1.4'
H H 0.0000 0.0000 'International Tables Vol C Tables 4.2.6.8 and 6.1.1.4'
B B 0.0013 0.0007 'International Tables Vol C Tables 4.2.6.8 and 6.1.1.4'
N N 0.0061 0.0033 'International Tables Vol C Tables 4.2.6.8 and 6.1.1.4'
P P 0.1023 0.0942 'International Tables Vol C Tables 4.2.6.8 and 6.1.1.4'
Cl Cl 0.1484 0.1585 'International Tables Vol C Tables 4.2.6.8 and 6.1.1.4'

loop_
_geom_angle_atom_site_label_1
_geom_angle_atom_site_label_2
_geom_angle_atom_site_label_3
_geom_angle
_geom_angle_site_symmetry_1
_geom_angle_site_symmetry_3
C1 P C11 92.08(9) . .
N2 C1 N5 105.45(18) . .
N2 C1 P 127.31(16) . .
N5 C1 P 127.24(16) . .
C1 N2 C3 109.85(19) . .
C1 N2 C21 125.24(18) . .
C3 N2 C21 124.90(19) . .
C1 N5 C4 110.39(19) . .
C1 N5 C6 121.81(17) . .
C4 N5 C6 126.75(18) . .
C4 C3 N2 107.6(2) . .
C4 C3 H3 126.2 . .
N2 C3 H3 126.2 . .
C3 C4 N5 106.74(19) . .
C3 C4 H4 126.6 . .
N5 C4 H4 126.6 . .
N5 C6 N7 108.50(16) . .
N5 C6 H6A 110.0 . .
N7 C6 H6A 110.0 . .
N5 C6 H6B 110.0 . .
N7 C6 H6B 110.0 . .
H6A C6 H6B 108.4 . .
C9 C8 N7 106.63(18) . .
C9 C8 H8 126.7 . .
N7 C8 H8 126.7 . .
C8 C9 N10 107.50(19) . .
C8 C9 H9 126.3 . .
N10 C9 H9 126.3 . .
N10 C11 N7 105.79(17) . .
N10 C11 P 127.42(15) . .
N7 C11 P 126.79(15) . .
C11 N7 C8 110.26(17) . .
C11 N7 C6 122.23(17) . .
C8 N7 C6 126.69(17) . .
C11 N10 C9 109.80(17) . .
C11 N10 C101 125.77(17) . .
C9 N10 C101 124.32(18) . .
N2 C21 C22 112.95(18) . .
N2 C21 H21A 109.0 . .
C22 C21 H21A 109.0 . .
N2 C21 H21B 109.0 . .
C22 C21 H21B 109.0 . .
H21A C21 H21B 107.8 . .
C23 C22 C27 119.1(2) . .
C23 C22 C21 119.0(2) . .
C27 C22 C21 121.9(2) . .
C24 C23 C22 119.9(3) . .
C24 C23 H23 120.0 . .
C22 C23 H23 120.0 . .
C25 C24 C23 120.4(3) . .
C25 C24 H24 119.8 . .
C23 C24 H24 119.8 . .
C26 C25 C24 119.5(3) . .
C26 C25 H25 120.3 . .
C24 C25 H25 120.3 . .
C25 C26 C27 120.7(3) . .
C25 C26 H26 119.6 . .
C27 C26 H26 119.6 . .
C26 C27 C22 120.3(2) . .
C26 C27 H27 119.9 . .
C22 C27 H27 119.9 . .
N10 C101 C102 112.57(16) . .
N10 C101 H10A 109.1 . .
C102 C101 H10A 109.1 . .
N10 C101 H10B 109.1 . .
C102 C101 H10B 109.1 . .
H10A C101 H10B 107.8 . .
C103 C102 C107 119.4(2) . .
C103 C102 C101 119.9(2) . .
C107 C102 C101 120.6(2) . .
C102 C103 C104 119.8(2) . .
C102 C103 H103 120.1 . .
C104 C103 H103 120.1 . .
C105 C104 C103 120.2(3) . .
C105 C104 H104 119.9 . .
C103 C104 H104 119.9 . .
C106 C105 C104 120.2(2) . .
C106 C105 H105 119.9 . .
C104 C105 H105 119.9 . .
C105 C106 C107 120.1(3) . .
C105 C106 H106 119.9 . .
C107 C106 H106 119.9 . .
C102 C107 C106 120.2(2) . .
C102 C107 H107 119.9 . .
C106 C107 H107 119.9 . .
C41 B C31 109.24(15) . .
C41 B C51 109.57(15) . .
C31 B C51 108.97(15) . .
C41 B C61 110.05(15) . .
C31 B C61 110.08(15) . .
C51 B C61 108.91(15) . .
C36 C31 C32 115.22(18) . .
C36 C31 B 120.92(17) . .
C32 C31 B 123.78(17) . .
C33 C32 C31 122.6(2) . .
C33 C32 H32 118.7 . .
C31 C32 H32 118.7 . .
C34 C33 C32 120.1(2) . .
C34 C33 H33 119.9 . .
C32 C33 H33 119.9 . .
C33 C34 C35 119.3(2) . .
C33 C34 H34 120.4 . .
C35 C34 H34 120.4 . .
C34 C35 C36 119.9(2) . .
C34 C35 H35 120.0 . .
C36 C35 H35 120.0 . .
C35 C36 C31 122.8(2) . .
C35 C36 H36 118.6 . .
C31 C36 H36 118.6 . .
C46 C41 C42 115.10(17) . .
C46 C41 B 123.90(17) . .
C42 C41 B 120.98(17) . .
C43 C42 C41 122.68(19) . .
C43 C42 H42 118.7 . .
C41 C42 H42 118.7 . .
C44 C43 C42 120.17(19) . .
C44 C43 H43 119.9 . .
C42 C43 H43 119.9 . .
C45 C44 C43 118.88(19) . .
C45 C44 H44 120.6 . .
C43 C44 H44 120.6 . .
C44 C45 C46 120.24(19) . .
C44 C45 H45 119.9 . .
C46 C45 H45 119.9 . .
C45 C46 C41 122.84(18) . .
C45 C46 H46 118.6 . .
C41 C46 H46 118.6 . .
C52 C51 C56 114.77(17) . .
C52 C51 B 123.26(17) . .
C56 C51 B 121.92(16) . .
C53 C52 C51 122.98(19) . .
C53 C52 H52 118.5 . .
C51 C52 H52 118.5 . .
C54 C53 C52 120.04(19) . .
C54 C53 H53 120.0 . .
C52 C53 H53 120.0 . .
C53 C54 C55 118.93(19) . .
C53 C54 H54 120.5 . .
C55 C54 H54 120.5 . .
C54 C55 C56 120.12(19) . .
C54 C55 H55 119.9 . .
C56 C55 H55 119.9 . .
C55 C56 C51 123.14(18) . .
C55 C56 H56 118.4 . .
C51 C56 H56 118.4 . .
C62 C61 C66 114.46(17) . .
C62 C61 B 120.25(17) . .
C66 C61 B 125.25(17) . .
C63 C62 C61 123.4(2) . .
C63 C62 H62 118.3 . .
C61 C62 H62 118.3 . .
C64 C63 C62 120.1(2) . .
C64 C63 H63 119.9 . .
C62 C63 H63 119.9 . .
C65 C64 C63 118.65(19) . .
C65 C64 H64 120.7 . .
C63 C64 H64 120.7 . .
C64 C65 C66 120.31(19) . .
C64 C65 H65 119.8 . .
C66 C65 H65 119.8 . .
C65 C66 C61 123.08(19) . .
C65 C66 H66 118.5 . .
C61 C66 H66 118.5 . .
Cl71 C71 Cl72 112.8(2) . .
Cl71 C71 H71A 109.0 . .
Cl72 C71 H71A 109.0 . .
Cl71 C71 H71B 109.0 . .
Cl72 C71 H71B 109.0 . .
H71A C71 H71B 107.8 . .

loop_
_geom_bond_atom_site_label_1
_geom_bond_atom_site_label_2
_geom_bond_distance
_geom_bond_site_symmetry_2
P C1 1.782(2) .
P C11 1.790(2) .
C1 N2 1.348(3) .
C1 N5 1.358(3) .
N2 C3 1.393(3) .
N2 C21 1.453(3) .
N5 C4 1.386(3) .
N5 C6 1.447(3) .
C3 C4 1.334(4) .
C3 H3 0.9500 .
C4 H4 0.9500 .
C6 N7 1.449(3) .
C6 H6A 0.9900 .
C6 H6B 0.9900 .
C8 C9 1.341(3) .
C8 N7 1.384(3) .
C8 H8 0.9500 .
C9 N10 1.389(3) .
C9 H9 0.9500 .
C11 N10 1.345(3) .
C11 N7 1.356(2) .
N10 C101 1.467(3) .
C21 C22 1.512(3) .
C21 H21A 0.9900 .
C21 H21B 0.9900 .
C22 C23 1.389(3) .
C22 C27 1.390(3) .
C23 C24 1.389(4) .
C23 H23 0.9500 .
C24 C25 1.388(5) .
C24 H24 0.9500 .
C25 C26 1.368(5) .
C25 H25 0.9500 .
C26 C27 1.385(4) .
C26 H26 0.9500 .
C27 H27 0.9500 .
C101 C102 1.509(3) .
C101 H10A 0.9900 .
C101 H10B 0.9900 .
C102 C103 1.385(3) .
C102 C107 1.387(3) .
C103 C104 1.397(4) .
C103 H103 0.9500 .
C104 C105 1.373(4) .
C104 H104 0.9500 .
C105 C106 1.371(4) .
C105 H105 0.9500 .
C106 C107 1.392(3) .
C106 H106 0.9500 .
C107 H107 0.9500 .
B C41 1.640(3) .
B C31 1.645(3) .
B C51 1.652(3) .
B C61 1.658(3) .
C31 C36 1.400(3) .
C31 C32 1.402(3) .
C32 C33 1.396(3) .
C32 H32 0.9500 .
C33 C34 1.379(4) .
C33 H33 0.9500 .
C34 C35 1.382(4) .
C34 H34 0.9500 .
C35 C36 1.394(3) .
C35 H35 0.9500 .
C36 H36 0.9500 .
C41 C46 1.401(3) .
C41 C42 1.408(3) .
C42 C43 1.389(3) .
C42 H42 0.9500 .
C43 C44 1.387(3) .
C43 H43 0.9500 .
C44 C45 1.384(3) .
C44 H44 0.9500 .
C45 C46 1.390(3) .
C45 H45 0.9500 .
C46 H46 0.9500 .
C51 C52 1.402(3) .
C51 C56 1.406(3) .
C52 C53 1.396(3) .
C52 H52 0.9500 .
C53 C54 1.384(3) .
C53 H53 0.9500 .
C54 C55 1.387(3) .
C54 H54 0.9500 .
C55 C56 1.388(3) .
C55 H55 0.9500 .
C56 H56 0.9500 .
C61 C62 1.403(3) .
C61 C66 1.403(3) .
C62 C63 1.389(3) .
C62 H62 0.9500 .
C63 C64 1.388(3) .
C63 H63 0.9500 .
C64 C65 1.381(3) .
C64 H64 0.9500 .
C65 C66 1.394(3) .
C65 H65 0.9500 .
C66 H66 0.9500 .
C71 Cl71 1.739(4) .
C71 Cl72 1.760(5) .
C71 H71A 0.9900 .
C71 H71B 0.9900 .

loop_
_geom_torsion_atom_site_label_1
_geom_torsion_atom_site_label_2
_geom_torsion_atom_site_label_3
_geom_torsion_atom_site_label_4
_geom_torsion
_geom_torsion_site_symmetry_1
_geom_torsion_site_symmetry_2
_geom_torsion_site_symmetry_3
_geom_torsion_site_symmetry_4
C11 P C1 N2 -158.21(19) . . . .
C11 P C1 N5 21.54(19) . . . .
N5 C1 N2 C3 1.1(2) . . . .
P C1 N2 C3 -179.10(16) . . . .
N5 C1 N2 C21 179.77(18) . . . .
P C1 N2 C21 -0.4(3) . . . .
N2 C1 N5 C4 -1.0(2) . . . .
P C1 N5 C4 179.21(16) . . . .
N2 C1 N5 C6 -170.01(18) . . . .
P C1 N5 C6 10.2(3) . . . .
C1 N2 C3 C4 -0.8(3) . . . .
C21 N2 C3 C4 -179.5(2) . . . .
N2 C3 C4 N5 0.2(3) . . . .
C1 N5 C4 C3 0.5(3) . . . .
C6 N5 C4 C3 168.8(2) . . . .
C1 N5 C6 N7 -45.5(3) . . . .
C4 N5 C6 N7 147.4(2) . . . .
N7 C8 C9 N10 0.6(2) . . . .
C1 P C11 N10 157.40(18) . . . .
C1 P C11 N7 -22.14(19) . . . .
N10 C11 N7 C8 1.2(2) . . . .
P C11 N7 C8 -179.17(15) . . . .
N10 C11 N7 C6 171.48(18) . . . .
P C11 N7 C6 -8.9(3) . . . .
C9 C8 N7 C11 -1.2(2) . . . .
C9 C8 N7 C6 -170.90(19) . . . .
N5 C6 N7 C11 44.9(3) . . . .
N5 C6 N7 C8 -146.52(19) . . . .
N7 C11 N10 C9 -0.8(2) . . . .
P C11 N10 C9 179.58(15) . . . .
N7 C11 N10 C101 175.49(17) . . . .
P C11 N10 C101 -4.1(3) . . . .
C8 C9 N10 C11 0.1(2) . . . .
C8 C9 N10 C101 -176.25(18) . . . .
C1 N2 C21 C22 -92.2(2) . . . .
C3 N2 C21 C22 86.3(3) . . . .
N2 C21 C22 C23 -173.42(19) . . . .
N2 C21 C22 C27 5.4(3) . . . .
C27 C22 C23 C24 0.4(3) . . . .
C21 C22 C23 C24 179.2(2) . . . .
C22 C23 C24 C25 -0.5(4) . . . .
C23 C24 C25 C26 0.0(4) . . . .
C24 C25 C26 C27 0.7(4) . . . .
C25 C26 C27 C22 -0.8(4) . . . .
C23 C22 C27 C26 0.3(3) . . . .
C21 C22 C27 C26 -178.5(2) . . . .
C11 N10 C101 C102 108.9(2) . . . .
C9 N10 C101 C102 -75.4(2) . . . .
N10 C101 C102 C103 112.7(2) . . . .
N10 C101 C102 C107 -70.7(2) . . . .
C107 C102 C103 C104 -1.5(4) . . . .
C101 C102 C103 C104 175.1(2) . . . .
C102 C103 C104 C105 1.0(4) . . . .
C103 C104 C105 C106 0.6(4) . . . .
C104 C105 C106 C107 -1.6(4) . . . .
C103 C102 C107 C106 0.4(3) . . . .
C101 C102 C107 C106 -176.1(2) . . . .
C105 C106 C107 C102 1.1(4) . . . .
C41 B C31 C36 34.6(2) . . . .
C51 B C31 C36 -85.1(2) . . . .
C61 B C31 C36 155.55(18) . . . .
C41 B C31 C32 -148.94(18) . . . .
C51 B C31 C32 91.4(2) . . . .
C61 B C31 C32 -28.0(2) . . . .
C36 C31 C32 C33 -1.2(3) . . . .
B C31 C32 C33 -177.81(18) . . . .
C31 C32 C33 C34 1.3(3) . . . .
C32 C33 C34 C35 -0.1(3) . . . .
C33 C34 C35 C36 -1.1(3) . . . .
C34 C35 C36 C31 1.3(3) . . . .
C32 C31 C36 C35 -0.1(3) . . . .
B C31 C36 C35 176.61(19) . . . .
C31 B C41 C46 -125.86(19) . . . .
C51 B C41 C46 -6.6(2) . . . .
C61 B C41 C46 113.18(19) . . . .
C31 B C41 C42 56.0(2) . . . .
C51 B C41 C42 175.34(16) . . . .
C61 B C41 C42 -64.9(2) . . . .
C46 C41 C42 C43 -3.3(3) . . . .
B C41 C42 C43 174.98(18) . . . .
C41 C42 C43 C44 2.6(3) . . . .
C42 C43 C44 C45 -0.1(3) . . . .
C43 C44 C45 C46 -1.5(3) . . . .
C44 C45 C46 C41 0.7(3) . . . .
C42 C41 C46 C45 1.7(3) . . . .
B C41 C46 C45 -176.55(18) . . . .
C41 B C51 C52 -95.8(2) . . . .
C31 B C51 C52 23.6(2) . . . .
C61 B C51 C52 143.73(17) . . . .
C41 B C51 C56 81.5(2) . . . .
C31 B C51 C56 -159.00(17) . . . .
C61 B C51 C56 -38.9(2) . . . .
C56 C51 C52 C53 1.0(3) . . . .
B C51 C52 C53 178.50(18) . . . .
C51 C52 C53 C54 -0.3(3) . . . .
C52 C53 C54 C55 -0.9(3) . . . .
C53 C54 C55 C56 1.4(3) . . . .
C54 C55 C56 C51 -0.7(3) . . . .
C52 C51 C56 C55 -0.5(3) . . . .
B C51 C56 C55 -178.03(17) . . . .
C41 B C61 C62 -157.33(18) . . . .
C31 B C61 C62 82.2(2) . . . .
C51 B C61 C62 -37.2(2) . . . .
C41 B C61 C66 25.2(2) . . . .
C31 B C61 C66 -95.2(2) . . . .
C51 B C61 C66 145.35(18) . . . .
C66 C61 C62 C63 -0.2(3) . . . .
B C61 C62 C63 -178.0(2) . . . .
C61 C62 C63 C64 0.9(4) . . . .
C62 C63 C64 C65 -0.5(3) . . . .
C63 C64 C65 C66 -0.5(3) . . . .
C64 C65 C66 C61 1.2(3) . . . .
C62 C61 C66 C65 -0.8(3) . . . .
B C61 C66 C65 176.75(18) . . . .
